data_7156372
loop_
_publ_author_name
'Shan, Huanyu'
'Pan, Rihuang'
'Lin, Xufeng'

_publ_section_title
;
 Synthesis and application of a new chiral monodentate spiro
 phosphoramidite ligand based on hexamethyl-1,1'-spirobiindane backbone in
 asymmetric hydroamination/arylation of alkenes.
;
_journal_issue 34
_journal_name_full 'Organic &amp; biomolecular chemistry'
_journal_page_first 6183
_journal_page_last 6186
_journal_paper_doi 10.1039/c8ob01785a
_journal_volume 16
_journal_year 2018
_chemical_absolute_configuration rmad
_chemical_formula_moiety 'C23 H28 O2, C6 H14 O'
_chemical_formula_sum 'C29 H42 O3'
_chemical_formula_weight 438.63
_chemical_name_common '(R)-6, 6?-HMSIOL'
_space_group_crystal_system monoclinic
_space_group_IT_number 4
_space_group_name_Hall 'P 2yb'
_space_group_name_H-M_alt 'P 1 21 1'
_symmetry_space_group_name_Hall 'P 2yb'
_symmetry_space_group_name_H-M 'P 1 21 1'
_atom_sites_solution_hydrogens geom
_atom_sites_solution_primary direct
_atom_sites_solution_secondary difmap
_audit_creation_date 2016-01-07
_audit_creation_method
;
Olex2 1.2
(compiled 2014.03.20 svn.r2914 for OlexSys, GUI svn.r4816)
;
_audit_update_record
;
2018-07-23 deposited with the CCDC.
2018-08-13 downloaded from the CCDC.
;
_cell_angle_alpha 90.00
_cell_angle_beta 104.616(4)
_cell_angle_gamma 90.00
_cell_formula_units_Z 2
_cell_length_a 10.8110(4)
_cell_length_b 11.3987(3)
_cell_length_c 11.7982(4)
_cell_measurement_reflns_used 4305
_cell_measurement_temperature 293(2)
_cell_measurement_theta_max 67.2475
_cell_measurement_theta_min 3.8688
_cell_volume 1406.86(8)
_computing_cell_refinement
;
CrysAlisPro, Agilent Technologies,
Version 1.171.35.11 (release 16-05-2011 CrysAlis171 .NET)
(compiled May 16 2011,17:55:39)
;
_computing_data_collection
;
CrysAlisPro, Agilent Technologies,
Version 1.171.35.11 (release 16-05-2011 CrysAlis171 .NET)
(compiled May 16 2011,17:55:39)
;
_computing_data_reduction
;
CrysAlisPro, Agilent Technologies,
Version 1.171.35.11 (release 16-05-2011 CrysAlis171 .NET)
(compiled May 16 2011,17:55:39)
;
_computing_molecular_graphics 'Olex2 (Dolomanov et al., 2009)'
_computing_publication_material 'Olex2 (Dolomanov et al., 2009)'
_computing_structure_refinement 'ShelXL (Sheldrick, 2008)'
_computing_structure_solution 'ShelXS (Sheldrick, 2008)'
_diffrn_ambient_temperature 293.15
_diffrn_detector_area_resol_mean 10.3592
_diffrn_measured_fraction_theta_full 0.990
_diffrn_measured_fraction_theta_max 0.990
_diffrn_measurement_device_type 'Xcalibur, Atlas, Gemini ultra'
_diffrn_measurement_method '\w scans'
_diffrn_orient_matrix_UB_11 0.1094580000
_diffrn_orient_matrix_UB_12 0.0547831000
_diffrn_orient_matrix_UB_13 0.0947911000
_diffrn_orient_matrix_UB_21 -0.0767755000
_diffrn_orient_matrix_UB_22 -0.0200570000
_diffrn_orient_matrix_UB_23 0.0919467000
_diffrn_orient_matrix_UB_31 0.0617643000
_diffrn_orient_matrix_UB_32 -0.1219777000
_diffrn_orient_matrix_UB_33 0.0273761000
_diffrn_radiation_monochromator mirror
_diffrn_radiation_type CuK\a
_diffrn_radiation_wavelength 1.54184
_diffrn_reflns_av_R_equivalents 0.0322
_diffrn_reflns_av_unetI/netI 0.0286
_diffrn_reflns_limit_h_max 12
_diffrn_reflns_limit_h_min -12
_diffrn_reflns_limit_k_max 13
_diffrn_reflns_limit_k_min -13
_diffrn_reflns_limit_l_max 13
_diffrn_reflns_limit_l_min -13
_diffrn_reflns_number 10334
_diffrn_reflns_theta_full 67.36
_diffrn_reflns_theta_max 67.36
_diffrn_reflns_theta_min 3.87
_diffrn_source 'Enhance Ultra (Cu) X-ray Source'
_exptl_absorpt_coefficient_mu 0.504
_exptl_absorpt_correction_T_max 1.00000
_exptl_absorpt_correction_T_min 0.68445
_exptl_absorpt_correction_type multi-scan
_exptl_absorpt_process_details
;
CrysAlisPro, Agilent Technologies,
Version 1.171.35.11 (release 16-05-2011 CrysAlis171 .NET)
(compiled May 16 2011,17:55:39)
Empirical absorption correction using spherical harmonics,
 implemented in SCALE3 ABSPACK scaling algorithm.
;
_exptl_crystal_colour colourless
_exptl_crystal_colour_primary colourless
_exptl_crystal_density_diffrn 1.035
_exptl_crystal_density_method 'not measured'
_exptl_crystal_description block
_exptl_crystal_F_000 480
_exptl_crystal_size_max 0.49
_exptl_crystal_size_mid 0.4
_exptl_crystal_size_min 0.36
_refine_diff_density_max 0.248
_refine_diff_density_min -0.157
_refine_diff_density_rms 0.032
_refine_ls_abs_structure_details 'Flack (1983), 2281 Friedel pairs'
_refine_ls_abs_structure_Flack 0.4(3)
_refine_ls_extinction_coef 0.0109(10)
_refine_ls_extinction_expression Fc^*^=kFc[1+0.001xFc^2^\l^3^/sin(2\q)]^-1/4^
_refine_ls_extinction_method SHELXL
_refine_ls_goodness_of_fit_ref 1.029
_refine_ls_hydrogen_treatment mixed
_refine_ls_matrix_type full
_refine_ls_number_parameters 305
_refine_ls_number_reflns 4921
_refine_ls_number_restraints 2
_refine_ls_restrained_S_all 1.029
_refine_ls_R_factor_all 0.0563
_refine_ls_R_factor_gt 0.0466
_refine_ls_shift/su_max 0.000
_refine_ls_shift/su_mean 0.000
_refine_ls_structure_factor_coef Fsqd
_refine_ls_weighting_details 'calc w=1/[\s^2^(Fo^2^)+(0.0777P)^2^+0.0922P] where P=(Fo^2^+2Fc^2^)/3'
_refine_ls_weighting_scheme calc
_refine_ls_wR_factor_gt 0.1240
_refine_ls_wR_factor_ref 0.1356
_reflns_number_gt 4155
_reflns_number_total 4921
_reflns_threshold_expression >2sigma(I)
_cod_data_source_file c8ob01785a2.cif
_cod_data_source_block 160107_shy20160105
_cod_depositor_comments 'Adding full bibliography for 7156372.cif.'
_cod_original_cell_volume 1406.84(8)
_cod_database_code 7156372
_chemical_oxdiff_formula 'c10 h19 n2 o8'
_reflns_odcompleteness_completeness 99.92
_reflns_odcompleteness_iscentric 1
_reflns_odcompleteness_theta 64.99
_olex2_refinement_description
;
1. Fixed Uiso
 At 1.2 times of:
  All C(H) groups, All C(H,H) groups
 At 1.5 times of:
  All C(H,H,H) groups, All O(H) groups
2. Restrained distances
 H1-O1
 0.86 with sigma of 0.02
3.a Ternary CH refined with riding coordinates:
 C25(H25), C27(H27)
3.b Secondary CH2 refined with riding coordinates:
 C8(H8A,H8B), C13(H13A,H13B)
3.c Aromatic/amide H refined with riding coordinates:
 C1(H1A), C4(H4), C17(H17), C20(H20)
3.d Idealised Me refined as rotating group:
 C10(H10A,H10B,H10C), C11(H11A,H11B,H11C), C12(H12A,H12B,H12C), C21(H21A,H21B,
 H21C), C22(H22A,H22B,H22C), C23(H23A,H23B,H23C), C24(H24A,H24B,H24C), C26(H26A,
 H26B,H26C), C28(H28A,H28B,H28C), C29(H29A,H29B,H29C)
3.e Idealised tetrahedral OH refined as rotating group:
 O2(H2)
;

loop_
_space_group_symop_id
_space_group_symop_operation_xyz
1 'x, y, z'
2 '-x, y+1/2, -z'

loop_
_atom_site_label
_atom_site_type_symbol
_atom_site_fract_x
_atom_site_fract_y
_atom_site_fract_z
_atom_site_U_iso_or_equiv
_atom_site_adp_type
_atom_site_occupancy
_atom_site_calc_flag
_atom_site_refinement_flags_posn
O1 O -0.04726(16) 1.06850(16) 0.10650(14) 0.0694(5) Uani 1 d D
H1 H 0.025(2) 1.078(3) 0.088(3) 0.095(10) Uiso 1 d D
O2 O 0.2564(2) 0.5320(2) 0.09114(16) 0.0918(6) Uani 1 d .
H2 H 0.1809 0.5446 0.0597 0.138 Uiso 1 calc GR
C1 C 0.0672(2) 0.93433(18) 0.25276(18) 0.0513(5) Uani 1 d .
H1A H 0.1400 0.9426 0.2251 0.062 Uiso 1 calc R
C2 C -0.04238(19) 0.99662(18) 0.20155(17) 0.0526(5) Uani 1 d .
C3 C -0.1523(2) 0.9884(2) 0.24348(18) 0.0556(5) Uani 1 d .
C4 C -0.1484(2) 0.9127(2) 0.33654(19) 0.0578(5) Uani 1 d .
H4 H -0.2202 0.9060 0.3660 0.069 Uiso 1 calc R
C5 C -0.0409(2) 0.84700(19) 0.38673(17) 0.0523(5) Uani 1 d .
C6 C 0.06798(18) 0.85973(18) 0.34536(16) 0.0489(4) Uani 1 d .
C7 C 0.1786(2) 0.7869(2) 0.41418(18) 0.0547(5) Uani 1 d .
C8 C 0.1082(3) 0.7018(2) 0.4803(2) 0.0709(7) Uani 1 d .
H8A H 0.0909 0.6279 0.4386 0.085 Uiso 1 calc R
H8B H 0.1612 0.6863 0.5584 0.085 Uiso 1 calc R
C9 C -0.0191(2) 0.7602(2) 0.4881(2) 0.0648(6) Uani 1 d .
C10 C -0.2696(2) 1.0591(3) 0.1896(2) 0.0778(7) Uani 1 d .
H10A H -0.3016 1.0369 0.1090 0.117 Uiso 1 calc GR
H10B H -0.2483 1.1410 0.1942 0.117 Uiso 1 calc GR
H10C H -0.3338 1.0446 0.2312 0.117 Uiso 1 calc GR
C11 C -0.1254(3) 0.6694(3) 0.4733(3) 0.0964(9) Uani 1 d .
H11A H -0.2035 0.7076 0.4766 0.145 Uiso 1 calc GR
H11B H -0.1029 0.6124 0.5350 0.145 Uiso 1 calc GR
H11C H -0.1367 0.6310 0.3990 0.145 Uiso 1 calc GR
C12 C -0.0051(3) 0.8247(3) 0.6046(2) 0.0898(9) Uani 1 d .
H12A H 0.0658 0.8779 0.6169 0.135 Uiso 1 calc GR
H12B H 0.0095 0.7687 0.6674 0.135 Uiso 1 calc GR
H12C H -0.0820 0.8678 0.6024 0.135 Uiso 1 calc GR
C13 C 0.2847(2) 0.8636(3) 0.4938(2) 0.0727(7) Uani 1 d .
H13A H 0.2779 0.9437 0.4652 0.087 Uiso 1 calc R
H13B H 0.2744 0.8641 0.5731 0.087 Uiso 1 calc R
C14 C 0.4148(2) 0.8138(2) 0.4933(2) 0.0746(7) Uani 1 d .
C15 C 0.3846(2) 0.73789(19) 0.38518(19) 0.0572(5) Uani 1 d .
C16 C 0.25433(19) 0.72288(17) 0.34117(17) 0.0501(5) Uani 1 d .
C17 C 0.2086(2) 0.65523(19) 0.24228(18) 0.0579(5) Uani 1 d .
H17 H 0.1210 0.6459 0.2117 0.069 Uiso 1 calc R
C18 C 0.2945(2) 0.6013(2) 0.18896(19) 0.0619(6) Uani 1 d .
C19 C 0.4256(2) 0.6143(2) 0.2330(2) 0.0670(6) Uani 1 d .
C20 C 0.4685(2) 0.6839(2) 0.3310(2) 0.0672(6) Uani 1 d .
H20 H 0.5559 0.6946 0.3610 0.081 Uiso 1 calc R
C21 C 0.5176(4) 0.9035(4) 0.4944(5) 0.1449(18) Uani 1 d .
H21A H 0.5927 0.8648 0.4837 0.217 Uiso 1 calc GR
H21B H 0.5378 0.9440 0.5681 0.217 Uiso 1 calc GR
H21C H 0.4877 0.9587 0.4321 0.217 Uiso 1 calc GR
C22 C 0.4635(4) 0.7337(4) 0.6039(3) 0.1262(16) Uani 1 d .
H22A H 0.3976 0.6791 0.6093 0.189 Uiso 1 calc GR
H22B H 0.4845 0.7816 0.6730 0.189 Uiso 1 calc GR
H22C H 0.5380 0.6914 0.5970 0.189 Uiso 1 calc GR
C23 C 0.5168(3) 0.5543(4) 0.1735(3) 0.1045(11) Uani 1 d .
H23A H 0.5051 0.5853 0.0959 0.157 Uiso 1 calc GR
H23B H 0.5000 0.4715 0.1692 0.157 Uiso 1 calc GR
H23C H 0.6031 0.5680 0.2177 0.157 Uiso 1 calc GR
O3 O 0.18378(16) 1.06161(17) 0.04646(15) 0.0747(5) Uani 1 d .
C24 C 0.2271(5) 1.2307(4) 0.1680(4) 0.1291(15) Uani 1 d .
H24A H 0.1374 1.2474 0.1533 0.194 Uiso 1 calc GR
H24B H 0.2746 1.3027 0.1827 0.194 Uiso 1 calc GR
H24C H 0.2526 1.1803 0.2350 0.194 Uiso 1 calc GR
C25 C 0.2538(3) 1.1696(3) 0.0606(4) 0.0996(11) Uani 1 d .
H25 H 0.3454 1.1530 0.0752 0.120 Uiso 1 calc R
C26 C 0.2114(6) 1.2451(4) -0.0481(4) 0.1437(18) Uani 1 d .
H26A H 0.2173 1.2006 -0.1156 0.216 Uiso 1 calc GR
H26B H 0.2656 1.3129 -0.0408 0.216 Uiso 1 calc GR
H26C H 0.1246 1.2696 -0.0567 0.216 Uiso 1 calc GR
C27 C 0.2267(3) 0.9703(3) -0.0177(3) 0.0959(10) Uani 1 d .
H27 H 0.2508 1.0041 -0.0854 0.115 Uiso 1 calc R
C28 C 0.3391(5) 0.9062(4) 0.0577(5) 0.1344(16) Uani 1 d .
H28A H 0.4076 0.9605 0.0867 0.202 Uiso 1 calc GR
H28B H 0.3669 0.8466 0.0122 0.202 Uiso 1 calc GR
H28C H 0.3146 0.8705 0.1225 0.202 Uiso 1 calc GR
C29 C 0.1145(5) 0.8889(4) -0.0596(4) 0.1415(17) Uani 1 d .
H29A H 0.0919 0.8545 0.0068 0.212 Uiso 1 calc GR
H29B H 0.1371 0.8280 -0.1068 0.212 Uiso 1 calc GR
H29C H 0.0431 0.9323 -0.1052 0.212 Uiso 1 calc GR

loop_
_atom_site_aniso_label
_atom_site_aniso_U_11
_atom_site_aniso_U_22
_atom_site_aniso_U_33
_atom_site_aniso_U_23
_atom_site_aniso_U_13
_atom_site_aniso_U_12
O1 0.0601(9) 0.0848(11) 0.0650(9) 0.0253(9) 0.0189(8) 0.0108(8)
O2 0.1002(14) 0.1051(15) 0.0667(10) -0.0301(10) 0.0146(10) 0.0171(12)
C1 0.0511(11) 0.0564(11) 0.0492(10) 0.0019(9) 0.0181(9) 0.0021(9)
C2 0.0547(12) 0.0577(12) 0.0458(10) 0.0038(9) 0.0135(8) 0.0019(9)
C3 0.0511(11) 0.0646(13) 0.0527(11) -0.0027(10) 0.0160(9) 0.0077(9)
C4 0.0535(12) 0.0727(13) 0.0526(11) 0.0015(10) 0.0231(9) 0.0039(10)
C5 0.0543(11) 0.0571(11) 0.0478(10) 0.0018(9) 0.0174(8) 0.0000(9)
C6 0.0494(10) 0.0519(10) 0.0466(10) -0.0020(9) 0.0142(8) 0.0025(9)
C7 0.0578(12) 0.0601(12) 0.0482(11) 0.0039(9) 0.0168(9) 0.0088(9)
C8 0.0755(15) 0.0750(15) 0.0676(14) 0.0219(12) 0.0279(12) 0.0131(12)
C9 0.0699(14) 0.0721(15) 0.0582(12) 0.0146(11) 0.0272(11) 0.0051(11)
C10 0.0626(14) 0.1050(19) 0.0664(14) 0.0115(14) 0.0174(11) 0.0255(14)
C11 0.089(2) 0.095(2) 0.110(2) 0.0313(19) 0.0334(17) -0.0088(16)
C12 0.106(2) 0.114(2) 0.0571(14) 0.0124(14) 0.0351(14) 0.0175(18)
C13 0.0676(14) 0.0809(16) 0.0630(13) -0.0193(13) 0.0043(11) 0.0123(13)
C14 0.0589(13) 0.0851(17) 0.0752(15) -0.0258(13) 0.0081(11) -0.0013(12)
C15 0.0549(12) 0.0597(12) 0.0562(11) -0.0003(10) 0.0126(9) 0.0016(10)
C16 0.0534(11) 0.0489(10) 0.0480(10) 0.0039(8) 0.0127(8) 0.0046(9)
C17 0.0556(12) 0.0619(13) 0.0540(11) -0.0045(10) 0.0098(9) 0.0002(10)
C18 0.0740(15) 0.0605(12) 0.0503(12) -0.0025(10) 0.0142(10) 0.0083(11)
C19 0.0681(14) 0.0757(15) 0.0611(13) 0.0021(11) 0.0237(11) 0.0144(12)
C20 0.0508(12) 0.0815(16) 0.0689(14) -0.0031(13) 0.0142(11) 0.0066(11)
C21 0.104(3) 0.123(3) 0.213(5) -0.082(3) 0.049(3) -0.037(2)
C22 0.120(3) 0.172(4) 0.0642(17) -0.020(2) -0.0182(18) 0.066(3)
C23 0.094(2) 0.136(3) 0.092(2) -0.016(2) 0.0406(17) 0.028(2)
O3 0.0674(10) 0.0806(11) 0.0834(11) 0.0119(9) 0.0324(9) -0.0029(9)
C24 0.140(3) 0.122(3) 0.106(3) -0.014(2) -0.004(2) -0.036(3)
C25 0.0685(18) 0.088(2) 0.142(3) 0.036(2) 0.0247(18) -0.0036(15)
C26 0.209(5) 0.095(3) 0.141(4) 0.042(3) 0.070(3) 0.019(3)
C27 0.109(2) 0.101(2) 0.097(2) 0.0218(18) 0.0618(19) 0.0147(19)
C28 0.132(3) 0.109(3) 0.182(4) 0.045(3) 0.076(3) 0.036(2)
C29 0.172(4) 0.134(4) 0.132(3) -0.050(3) 0.065(3) -0.027(3)

loop_
_atom_type_symbol
_atom_type_description
_atom_type_scat_dispersion_real
_atom_type_scat_dispersion_imag
_atom_type_scat_source
C C 0.0181 0.0091 'International Tables Vol C Tables 4.2.6.8 and 6.1.1.4'
H H 0.0000 0.0000 'International Tables Vol C Tables 4.2.6.8 and 6.1.1.4'
O O 0.0492 0.0322 'International Tables Vol C Tables 4.2.6.8 and 6.1.1.4'

loop_
_geom_angle_atom_site_label_1
_geom_angle_atom_site_label_2
_geom_angle_atom_site_label_3
_geom_angle
C2 O1 H1 115(2)
C18 O2 H2 109.5
C2 C1 H1A 120.2
C2 C1 C6 119.66(18)
C6 C1 H1A 120.2
O1 C2 C1 120.88(17)
O1 C2 C3 117.72(18)
C1 C2 C3 121.40(18)
C2 C3 C10 121.0(2)
C4 C3 C2 117.50(19)
C4 C3 C10 121.5(2)
C3 C4 H4 119.0
C5 C4 C3 121.94(19)
C5 C4 H4 119.0
C4 C5 C6 119.16(19)
C4 C5 C9 129.34(18)
C6 C5 C9 111.48(18)
C1 C6 C5 120.29(18)
C1 C6 C7 127.43(18)
C5 C6 C7 112.27(17)
C6 C7 C8 100.96(17)
C6 C7 C13 112.25(19)
C6 C7 C16 115.22(17)
C13 C7 C8 115.2(2)
C16 C7 C8 112.76(19)
C16 C7 C13 101.07(17)
C7 C8 H8A 110.0
C7 C8 H8B 110.0
H8A C8 H8B 108.4
C9 C8 C7 108.38(18)
C9 C8 H8A 110.0
C9 C8 H8B 110.0
C5 C9 C8 101.29(17)
C5 C9 C12 110.7(2)
C11 C9 C5 112.8(2)
C11 C9 C8 110.9(2)
C11 C9 C12 109.3(2)
C12 C9 C8 111.7(2)
C3 C10 H10A 109.5
C3 C10 H10B 109.5
C3 C10 H10C 109.5
H10A C10 H10B 109.5
H10A C10 H10C 109.5
H10B C10 H10C 109.5
C9 C11 H11A 109.5
C9 C11 H11B 109.5
C9 C11 H11C 109.5
H11A C11 H11B 109.5
H11A C11 H11C 109.5
H11B C11 H11C 109.5
C9 C12 H12A 109.5
C9 C12 H12B 109.5
C9 C12 H12C 109.5
H12A C12 H12B 109.5
H12A C12 H12C 109.5
H12B C12 H12C 109.5
C7 C13 H13A 109.8
C7 C13 H13B 109.8
H13A C13 H13B 108.3
C14 C13 C7 109.3(2)
C14 C13 H13A 109.8
C14 C13 H13B 109.8
C13 C14 C22 109.3(3)
C15 C14 C13 102.41(18)
C15 C14 C21 113.5(3)
C15 C14 C22 109.0(2)
C21 C14 C13 115.3(3)
C21 C14 C22 107.2(3)
C16 C15 C14 111.82(19)
C20 C15 C14 128.4(2)
C20 C15 C16 119.8(2)
C15 C16 C7 111.80(18)
C17 C16 C7 128.21(19)
C17 C16 C15 119.99(19)
C16 C17 H17 120.3
C16 C17 C18 119.4(2)
C18 C17 H17 120.3
O2 C18 C17 122.8(2)
O2 C18 C19 115.9(2)
C19 C18 C17 121.3(2)
C18 C19 C23 120.1(2)
C20 C19 C18 118.0(2)
C20 C19 C23 121.9(2)
C15 C20 C19 121.5(2)
C15 C20 H20 119.2
C19 C20 H20 119.2
C14 C21 H21A 109.5
C14 C21 H21B 109.5
C14 C21 H21C 109.5
H21A C21 H21B 109.5
H21A C21 H21C 109.5
H21B C21 H21C 109.5
C14 C22 H22A 109.5
C14 C22 H22B 109.5
C14 C22 H22C 109.5
H22A C22 H22B 109.5
H22A C22 H22C 109.5
H22B C22 H22C 109.5
C19 C23 H23A 109.5
C19 C23 H23B 109.5
C19 C23 H23C 109.5
H23A C23 H23B 109.5
H23A C23 H23C 109.5
H23B C23 H23C 109.5
C27 O3 C25 117.0(2)
H24A C24 H24B 109.5
H24A C24 H24C 109.5
H24B C24 H24C 109.5
C25 C24 H24A 109.5
C25 C24 H24B 109.5
C25 C24 H24C 109.5
O3 C25 C24 106.4(3)
O3 C25 H25 109.6
O3 C25 C26 110.6(3)
C24 C25 H25 109.6
C26 C25 C24 111.2(3)
C26 C25 H25 109.6
C25 C26 H26A 109.5
C25 C26 H26B 109.5
C25 C26 H26C 109.5
H26A C26 H26B 109.5
H26A C26 H26C 109.5
H26B C26 H26C 109.5
O3 C27 H27 109.4
O3 C27 C28 111.2(3)
O3 C27 C29 106.2(3)
C28 C27 H27 109.4
C28 C27 C29 111.0(4)
C29 C27 H27 109.4
C27 C28 H28A 109.5
C27 C28 H28B 109.5
C27 C28 H28C 109.5
H28A C28 H28B 109.5
H28A C28 H28C 109.5
H28B C28 H28C 109.5
C27 C29 H29A 109.5
C27 C29 H29B 109.5
C27 C29 H29C 109.5
H29A C29 H29B 109.5
H29A C29 H29C 109.5
H29B C29 H29C 109.5

loop_
_geom_bond_atom_site_label_1
_geom_bond_atom_site_label_2
_geom_bond_distance
O1 H1 0.872(18)
O1 C2 1.379(3)
O2 H2 0.8200
O2 C18 1.373(3)
C1 H1A 0.9300
C1 C2 1.382(3)
C1 C6 1.383(3)
C2 C3 1.401(3)
C3 C4 1.388(3)
C3 C10 1.501(3)
C4 H4 0.9300
C4 C5 1.384(3)
C5 C6 1.391(3)
C5 C9 1.524(3)
C6 C7 1.513(3)
C7 C8 1.559(3)
C7 C13 1.555(3)
C7 C16 1.517(3)
C8 H8A 0.9700
C8 H8B 0.9700
C8 C9 1.552(4)
C9 C11 1.523(4)
C9 C12 1.532(4)
C10 H10A 0.9600
C10 H10B 0.9600
C10 H10C 0.9600
C11 H11A 0.9600
C11 H11B 0.9600
C11 H11C 0.9600
C12 H12A 0.9600
C12 H12B 0.9600
C12 H12C 0.9600
C13 H13A 0.9700
C13 H13B 0.9700
C13 C14 1.518(4)
C14 C15 1.507(3)
C14 C21 1.507(5)
C14 C22 1.571(5)
C15 C16 1.383(3)
C15 C20 1.379(3)
C16 C17 1.382(3)
C17 H17 0.9300
C17 C18 1.390(3)
C18 C19 1.389(3)
C19 C20 1.382(3)
C19 C23 1.510(4)
C20 H20 0.9300
C21 H21A 0.9600
C21 H21B 0.9600
C21 H21C 0.9600
C22 H22A 0.9600
C22 H22B 0.9600
C22 H22C 0.9600
C23 H23A 0.9600
C23 H23B 0.9600
C23 H23C 0.9600
O3 C25 1.433(4)
O3 C27 1.432(4)
C24 H24A 0.9600
C24 H24B 0.9600
C24 H24C 0.9600
C24 C25 1.535(6)
C25 H25 0.9800
C25 C26 1.515(5)
C26 H26A 0.9600
C26 H26B 0.9600
C26 H26C 0.9600
C27 H27 0.9800
C27 C28 1.502(6)
C27 C29 1.508(6)
C28 H28A 0.9600
C28 H28B 0.9600
C28 H28C 0.9600
C29 H29A 0.9600
C29 H29B 0.9600
C29 H29C 0.9600

loop_
_geom_torsion_atom_site_label_1
_geom_torsion_atom_site_label_2
_geom_torsion_atom_site_label_3
_geom_torsion_atom_site_label_4
_geom_torsion
O1 C2 C3 C4 177.76(19)
O1 C2 C3 C10 -2.3(3)
O2 C18 C19 C20 179.6(2)
O2 C18 C19 C23 0.2(4)
C1 C2 C3 C4 -1.7(3)
C1 C2 C3 C10 178.2(2)
C1 C6 C7 C8 -166.0(2)
C1 C6 C7 C13 70.8(3)
C1 C6 C7 C16 -44.2(3)
C2 C1 C6 C5 0.2(3)
C2 C1 C6 C7 -178.43(19)
C2 C3 C4 C5 -0.2(3)
C3 C4 C5 C6 2.1(3)
C3 C4 C5 C9 -179.9(2)
C4 C5 C6 C1 -2.1(3)
C4 C5 C6 C7 176.7(2)
C4 C5 C9 C8 168.9(2)
C4 C5 C9 C11 50.3(4)
C4 C5 C9 C12 -72.5(3)
C5 C6 C7 C8 15.3(2)
C5 C6 C7 C13 -107.9(2)
C5 C6 C7 C16 137.10(19)
C6 C1 C2 O1 -177.73(19)
C6 C1 C2 C3 1.8(3)
C6 C5 C9 C8 -13.0(3)
C6 C5 C9 C11 -131.6(2)
C6 C5 C9 C12 105.6(2)
C6 C7 C8 C9 -23.2(2)
C6 C7 C13 C14 -141.7(2)
C6 C7 C16 C15 132.5(2)
C6 C7 C16 C17 -47.9(3)
C7 C8 C9 C5 22.4(3)
C7 C8 C9 C11 142.4(2)
C7 C8 C9 C12 -95.5(2)
C7 C13 C14 C15 18.5(3)
C7 C13 C14 C21 142.3(3)
C7 C13 C14 C22 -96.9(3)
C7 C16 C17 C18 -178.6(2)
C8 C7 C13 C14 103.5(3)
C8 C7 C16 C15 -112.3(2)
C8 C7 C16 C17 67.3(3)
C9 C5 C6 C1 179.59(19)
C9 C5 C6 C7 -1.6(3)
C10 C3 C4 C5 179.9(2)
C13 C7 C8 C9 98.0(2)
C13 C7 C16 C15 11.3(2)
C13 C7 C16 C17 -169.1(2)
C13 C14 C15 C16 -11.5(3)
C13 C14 C15 C20 169.8(2)
C14 C15 C16 C7 -0.1(3)
C14 C15 C16 C17 -179.7(2)
C14 C15 C20 C19 178.5(2)
C15 C16 C17 C18 1.0(3)
C16 C7 C8 C9 -146.7(2)
C16 C7 C13 C14 -18.4(3)
C16 C15 C20 C19 -0.2(3)
C16 C17 C18 O2 179.4(2)
C16 C17 C18 C19 -0.2(3)
C17 C18 C19 C20 -0.8(4)
C17 C18 C19 C23 179.8(3)
C18 C19 C20 C15 1.0(4)
C20 C15 C16 C7 178.8(2)
C20 C15 C16 C17 -0.8(3)
C21 C14 C15 C16 -136.5(3)
C21 C14 C15 C20 44.7(4)
C22 C14 C15 C16 104.2(3)
C22 C14 C15 C20 -74.6(4)
C23 C19 C20 C15 -179.6(3)
C25 O3 C27 C28 80.3(3)
C25 O3 C27 C29 -158.8(3)
C27 O3 C25 C24 -157.8(3)
C27 O3 C25 C26 81.4(4)
